data_7131706
loop_
_publ_author_name
'Takatsuki, Masaharu'
'Aoyama, Hiroshi'
'Murai, Kenichi'
'Arisawa, Mitsuhiro'
'Sako, Makoto'

_publ_section_title
;
 Heteroannulation of bicyclobutane derivatives <i>via</i> Au-catalyzed
 hydration to enol ethers and intramolecular cyclization giving
 spirocyclobutanes.
;
_journal_issue 48
_journal_name_full 'Chemical communications (Cambridge, England)'
_journal_page_first 7467
_journal_page_last 7470
_journal_paper_doi 10.1039/d3cc01955a
_journal_volume 59
_journal_year 2023
_chemical_formula_moiety 'C18 H18 O4 S'
_chemical_formula_sum 'C18 H18 O4 S'
_chemical_formula_weight 330.40
_space_group_crystal_system monoclinic
_space_group_IT_number 14
_space_group_name_Hall '-P 2yn'
_space_group_name_H-M_alt 'P 1 21/n 1'
_atom_sites_solution_hydrogens geom
_atom_sites_solution_primary direct
_atom_sites_solution_secondary difmap
_audit_update_record
;
2023-03-10 deposited with the CCDC.	2023-05-25 downloaded from the CCDC.
;
_cell_angle_alpha 90.0000
_cell_angle_beta 96.951(4)
_cell_angle_gamma 90.0000
_cell_formula_units_Z 4
_cell_length_a 11.154(2)
_cell_length_b 8.1794(13)
_cell_length_c 17.502(3)
_cell_measurement_reflns_used 3206
_cell_measurement_temperature 273
_cell_measurement_theta_max 27.49
_cell_measurement_theta_min 3.10
_cell_volume 1585.0(5)
_computing_cell_refinement DTREK
_computing_data_collection DTREK
_computing_data_reduction DTREK
_computing_molecular_graphics 'CrystalStructure 4.3'
_computing_publication_material 'CrystalStructure 4.3 (Rigaku, 2019)'
_computing_structure_refinement 'SHELXL Version 2018/3 (Sheldrick, 2008)'
_computing_structure_solution 'SIR2014 (Burla, et al., 2014)'
_diffrn_ambient_temperature 273
_diffrn_detector_area_resol_mean 5.811
_diffrn_measured_fraction_theta_full 0.998
_diffrn_measured_fraction_theta_max 0.998
_diffrn_measurement_device_type 'Rigaku XtaLAB P100'
_diffrn_measurement_method \w
_diffrn_radiation_type 'Mo K\a'
_diffrn_radiation_wavelength 0.71075
_diffrn_reflns_av_R_equivalents 0.0861
_diffrn_reflns_av_unetI/netI 0.0647
_diffrn_reflns_Laue_measured_fraction_full 0.998
_diffrn_reflns_Laue_measured_fraction_max 0.998
_diffrn_reflns_limit_h_max 14
_diffrn_reflns_limit_h_min -14
_diffrn_reflns_limit_k_max 8
_diffrn_reflns_limit_k_min -10
_diffrn_reflns_limit_l_max 22
_diffrn_reflns_limit_l_min -22
_diffrn_reflns_number 15152
_diffrn_reflns_point_group_measured_fraction_full 0.998
_diffrn_reflns_point_group_measured_fraction_max 0.998
_diffrn_reflns_theta_full 25.242
_diffrn_reflns_theta_max 27.514
_diffrn_reflns_theta_min 3.096
_diffrn_standards_number 0
_exptl_absorpt_coefficient_mu 0.222
_exptl_absorpt_correction_T_max 0.978
_exptl_absorpt_correction_T_min 0.344
_exptl_absorpt_correction_type multi-scan
_exptl_absorpt_process_details 'REQAB (Rigaku, 1998)'
_exptl_crystal_colour colorless
_exptl_crystal_density_diffrn 1.384
_exptl_crystal_density_method 'not measured'
_exptl_crystal_description prism
_exptl_crystal_F_000 696.00
_exptl_crystal_size_max 0.600
_exptl_crystal_size_mid 0.150
_exptl_crystal_size_min 0.100
_refine_diff_density_max 1.40
_refine_diff_density_min -0.78
_refine_ls_extinction_method none
_refine_ls_goodness_of_fit_ref 1.018
_refine_ls_hydrogen_treatment constr
_refine_ls_number_parameters 218
_refine_ls_number_reflns 3639
_refine_ls_number_restraints 10
_refine_ls_R_factor_all 0.0821
_refine_ls_R_factor_gt 0.0695
_refine_ls_shift/su_max 0.001
_refine_ls_structure_factor_coef Fsqd
_refine_ls_weighting_details 'w = 1/[\s^2^(Fo^2^)+(0.1279P)^2^] where P=(Fo^2^+2Fc^2^)/3'
_refine_ls_weighting_scheme calc
_refine_ls_wR_factor_gt 0.1827
_refine_ls_wR_factor_ref 0.1891
_reflns_Friedel_coverage 0.000
_reflns_number_gt 2734
_reflns_number_total 3639
_reflns_threshold_expression F^2^>2.0\s(F^2^)
_cod_data_source_file d3cc01955a2.cif
_cod_data_source_block C18H17S1O4
_cod_depositor_comments 'Adding full bibliography for 7131705--7131706.cif.'
_cod_original_cell_volume 1585.1(5)
_cod_database_code 7131706

loop_
_space_group_symop_id
_space_group_symop_operation_xyz
1 +X,+Y,+Z
2 1/2-X,1/2+Y,1/2-Z
3 -X,-Y,-Z
4 -1/2+X,-1/2-Y,-1/2+Z

loop_
_atom_site_label
_atom_site_type_symbol
_atom_site_fract_x
_atom_site_fract_y
_atom_site_fract_z
_atom_site_U_iso_or_equiv
_atom_site_adp_type
_atom_site_occupancy
_atom_site_site_symmetry_order
_atom_site_calc_flag
_atom_site_refinement_flags_posn
_atom_site_refinement_flags_adp
_atom_site_refinement_flags_occupancy
_atom_site_disorder_assembly
_atom_site_disorder_group
S1 S 0.39729(6) 0.62217(7) 0.69751(3) 0.0223(2) Uani 1 1 d . . . . .
O1 O 0.68620(17) 0.9121(2) 1.01715(10) 0.0269(4) Uani 1 1 d . . . . .
O2A O 0.6247(2) 0.7021(2) 0.93235(11) 0.0238(8) Uani 0.864(8) 1 d D U P A 1
O2B O 0.5436(13) 0.7348(16) 0.9396(5) 0.020(5) Uani 0.136(8) 1 d D U P A 2
O3 O 0.27324(18) 0.6048(2) 0.71107(12) 0.0327(5) Uani 1 1 d . . . . .
O4 O 0.43144(19) 0.7556(2) 0.65069(10) 0.0322(5) Uani 1 1 d . . . . .
C1 C 0.6322(3) 0.6553(4) 1.06605(16) 0.0378(7) Uani 1 1 d . . . . .
H1A H 0.681532 0.705690 1.108360 0.045 Uiso 1 1 calc R U . . .
H1B H 0.557255 0.620694 1.082531 0.045 Uiso 1 1 calc R U . . .
H1C H 0.673732 0.562334 1.048512 0.045 Uiso 1 1 calc R U . . .
C2 C 0.6077(3) 0.7757(4) 1.00187(16) 0.0367(7) Uani 1 1 d D . . . .
H2 H 0.523815 0.813020 0.999363 0.044 Uiso 1 1 calc R U . A 1
C3 C 0.6804(2) 1.0197(3) 0.95654(14) 0.0235(5) Uani 1 1 d . . . . .
C4 C 0.7290(2) 1.1761(3) 0.97194(16) 0.0274(6) Uani 1 1 d . . . . .
H4 H 0.764744 1.203129 1.021083 0.033 Uiso 1 1 calc R U . . .
C5 C 0.7229(2) 1.2897(3) 0.91295(17) 0.0306(6) Uani 1 1 d . . . . .
H5 H 0.753856 1.394141 0.922806 0.037 Uiso 1 1 calc R U . . .
C6 C 0.6712(3) 1.2494(3) 0.83944(17) 0.0316(6) Uani 1 1 d . . . . .
H6 H 0.667369 1.326586 0.800191 0.038 Uiso 1 1 calc R U . . .
C7 C 0.6251(2) 1.0933(3) 0.82449(16) 0.0272(6) Uani 1 1 d . . . . .
H7 H 0.590754 1.066427 0.775004 0.033 Uiso 1 1 calc R U . . .
C8 C 0.6296(2) 0.9765(3) 0.88281(14) 0.0232(5) Uani 1 1 d . . . . .
C9 C 0.5815(3) 0.8050(3) 0.86788(14) 0.0268(6) Uani 1 1 d D . . . .
C10 C 0.6120(2) 0.7087(3) 0.79697(15) 0.0299(6) Uani 1 1 d . . . . .
H10A H 0.675474 0.628255 0.808443 0.036 Uiso 1 1 calc R U . . .
H10B H 0.627090 0.777206 0.753921 0.036 Uiso 1 1 calc R U . . .
C11 C 0.4461(3) 0.7804(3) 0.83937(16) 0.0305(6) Uani 1 1 d . . . . .
H11A H 0.409392 0.871335 0.809586 0.037 Uiso 1 1 calc R U . . .
H11B H 0.397965 0.748321 0.879458 0.037 Uiso 1 1 calc R U . . .
C12 C 0.4829(3) 0.6364(3) 0.78991(14) 0.0261(6) Uani 1 1 d . . . . .
H12 H 0.481774 0.532735 0.817872 0.031 Uiso 1 1 calc R U . . .
C13 C 0.4427(2) 0.4369(3) 0.65786(13) 0.0207(5) Uani 1 1 d . . . . .
C14 C 0.3920(2) 0.2920(3) 0.68013(14) 0.0232(5) Uani 1 1 d . . . . .
H14 H 0.337167 0.293336 0.716154 0.028 Uiso 1 1 calc R U . . .
C15 C 0.4236(3) 0.1458(3) 0.64832(16) 0.0298(6) Uani 1 1 d . . . . .
H15 H 0.390143 0.048132 0.662847 0.036 Uiso 1 1 calc R U . . .
C16 C 0.5049(3) 0.1454(3) 0.59503(19) 0.0370(7) Uani 1 1 d . . . . .
H16 H 0.526118 0.046911 0.573736 0.044 Uiso 1 1 calc R U . . .
C17 C 0.5556(3) 0.2897(4) 0.57275(19) 0.0432(8) Uani 1 1 d . . . . .
H17 H 0.609996 0.287908 0.536477 0.052 Uiso 1 1 calc R U . . .
C18 C 0.5250(3) 0.4374(3) 0.60467(16) 0.0325(6) Uani 1 1 d . . . . .
H18 H 0.559192 0.534868 0.590519 0.039 Uiso 1 1 calc R U . . .

loop_
_atom_site_aniso_label
_atom_site_aniso_U_11
_atom_site_aniso_U_22
_atom_site_aniso_U_33
_atom_site_aniso_U_23
_atom_site_aniso_U_13
_atom_site_aniso_U_12
S1 0.0368(4) 0.0070(3) 0.0241(3) -0.0019(2) 0.0078(2) 0.0014(2)
O1 0.0352(10) 0.0191(9) 0.0271(9) -0.0003(7) 0.0068(8) -0.0074(7)
O2A 0.0331(17) 0.0105(10) 0.0286(11) 0.0008(8) 0.0075(9) 0.0008(9)
O2B 0.024(9) 0.020(7) 0.018(6) 0.000(5) 0.004(5) -0.009(6)
O3 0.0373(11) 0.0211(10) 0.0410(11) -0.0111(8) 0.0104(9) 0.0052(8)
O4 0.0611(13) 0.0059(8) 0.0300(10) 0.0032(7) 0.0070(9) -0.0018(8)
C1 0.0547(19) 0.0287(14) 0.0301(14) 0.0060(11) 0.0056(13) -0.0150(14)
C2 0.0512(18) 0.0259(14) 0.0330(14) 0.0006(11) 0.0052(13) -0.0157(13)
C3 0.0276(12) 0.0150(11) 0.0295(12) -0.0013(9) 0.0104(10) 0.0012(10)
C4 0.0309(13) 0.0190(12) 0.0334(13) -0.0080(11) 0.0088(11) -0.0035(11)
C5 0.0342(14) 0.0121(11) 0.0474(16) -0.0042(11) 0.0128(12) -0.0033(10)
C6 0.0406(15) 0.0143(12) 0.0423(15) 0.0049(11) 0.0141(12) 0.0032(11)
C7 0.0368(14) 0.0136(12) 0.0314(13) 0.0001(10) 0.0059(11) 0.0036(10)
C8 0.0294(13) 0.0120(11) 0.0298(12) -0.0001(9) 0.0097(10) 0.0018(10)
C9 0.0438(15) 0.0127(11) 0.0240(12) 0.0003(9) 0.0049(11) -0.0032(11)
C10 0.0383(15) 0.0160(12) 0.0353(14) -0.0048(10) 0.0045(11) 0.0061(11)
C11 0.0373(15) 0.0239(13) 0.0326(13) -0.0104(11) 0.0141(11) -0.0057(11)
C12 0.0453(15) 0.0099(11) 0.0236(12) 0.0000(9) 0.0055(11) -0.0021(10)
C13 0.0314(13) 0.0081(10) 0.0235(11) -0.0004(8) 0.0062(10) -0.0022(9)
C14 0.0339(13) 0.0102(11) 0.0262(12) 0.0023(9) 0.0071(10) -0.0005(10)
C15 0.0433(16) 0.0079(10) 0.0369(14) -0.0012(10) -0.0004(12) -0.0003(10)
C16 0.0416(16) 0.0188(13) 0.0506(17) -0.0164(12) 0.0059(13) 0.0069(12)
C17 0.0440(17) 0.0345(16) 0.0563(19) -0.0198(15) 0.0277(15) -0.0032(14)
C18 0.0417(16) 0.0176(12) 0.0421(15) -0.0065(11) 0.0208(13) -0.0092(11)

loop_
_atom_type_symbol
_atom_type_description
_atom_type_scat_dispersion_real
_atom_type_scat_dispersion_imag
_atom_type_scat_source
C C 0.0033 0.0016
;
International Tables for Crystallography
(Vol. C, Tables 4.2.6.8 and 6.1.1.4)
;
H H 0.0000 0.0000
;
International Tables for Crystallography
(Vol. C, Table 6.1.1.4)
;
O O 0.0106 0.0060
;
International Tables for Crystallography
(Vol. C, Tables 4.2.6.8 and 6.1.1.4)
;
S S 0.1246 0.1234
;
International Tables for Crystallography
(Vol. C, Tables 4.2.6.8 and 6.1.1.4)
;

loop_
_geom_angle_atom_site_label_1
_geom_angle_atom_site_label_2
_geom_angle_atom_site_label_3
_geom_angle
_geom_angle_site_symmetry_1
_geom_angle_site_symmetry_3
_geom_angle_publ_flag
O3 S1 O4 119.55(12) . . ?
O3 S1 C13 107.91(11) . . ?
O4 S1 C13 108.52(11) . . ?
O3 S1 C12 106.13(13) . . ?
O4 S1 C12 108.48(12) . . ?
C13 S1 C12 105.38(12) . . ?
C3 O1 C2 112.7(2) . . ?
C2 O2A C9 111.4(2) . . ?
C2 O2B C9 115.7(8) . . ?
C2 C1 H1A 109.5 . . ?
C2 C1 H1B 109.5 . . ?
H1A C1 H1B 109.5 . . ?
C2 C1 H1C 109.5 . . ?
H1A C1 H1C 109.5 . . ?
H1B C1 H1C 109.5 . . ?
O2B C2 O1 129.4(5) . . ?
O2A C2 O1 110.9(2) . . ?
O2B C2 C1 120.3(6) . . ?
O2A C2 C1 109.9(2) . . ?
O1 C2 C1 108.8(2) . . ?
O2A C2 H2 109.0 . . ?
O1 C2 H2 109.0 . . ?
C1 C2 H2 109.0 . . ?
O1 C3 C8 122.0(2) . . ?
O1 C3 C4 117.1(2) . . ?
C8 C3 C4 121.0(2) . . ?
C5 C4 C3 119.1(2) . . ?
C5 C4 H4 120.5 . . ?
C3 C4 H4 120.5 . . ?
C4 C5 C6 120.7(2) . . ?
C4 C5 H5 119.6 . . ?
C6 C5 H5 119.6 . . ?
C5 C6 C7 119.8(3) . . ?
C5 C6 H6 120.1 . . ?
C7 C6 H6 120.1 . . ?
C6 C7 C8 120.8(3) . . ?
C6 C7 H7 119.6 . . ?
C8 C7 H7 119.6 . . ?
C3 C8 C7 118.7(2) . . ?
C3 C8 C9 119.4(2) . . ?
C7 C8 C9 121.9(2) . . ?
O2A C9 C8 109.1(2) . . ?
O2B C9 C8 110.1(5) . . ?
O2A C9 C10 104.3(2) . . ?
O2B C9 C10 126.5(5) . . ?
C8 C9 C10 120.3(2) . . ?
O2A C9 C11 113.4(2) . . ?
O2B C9 C11 81.7(5) . . ?
C8 C9 C11 119.2(2) . . ?
C10 C9 C11 88.60(19) . . ?
C9 C10 C12 88.1(2) . . ?
C9 C10 H10A 114.0 . . ?
C12 C10 H10A 114.0 . . ?
C9 C10 H10B 114.0 . . ?
C12 C10 H10B 114.0 . . ?
H10A C10 H10B 111.2 . . ?
C9 C11 C12 87.96(19) . . ?
C9 C11 H11A 114.0 . . ?
C12 C11 H11A 114.0 . . ?
C9 C11 H11B 114.0 . . ?
C12 C11 H11B 114.0 . . ?
H11A C11 H11B 111.2 . . ?
C11 C12 C10 88.37(19) . . ?
C11 C12 S1 114.13(19) . . ?
C10 C12 S1 119.31(19) . . ?
C11 C12 H12 111.0 . . ?
C10 C12 H12 111.0 . . ?
S1 C12 H12 111.0 . . ?
C18 C13 C14 121.1(2) . . ?
C18 C13 S1 120.45(18) . . ?
C14 C13 S1 118.40(18) . . ?
C15 C14 C13 119.5(2) . . ?
C15 C14 H14 120.2 . . ?
C13 C14 H14 120.2 . . ?
C16 C15 C14 119.7(2) . . ?
C16 C15 H15 120.1 . . ?
C14 C15 H15 120.1 . . ?
C15 C16 C17 120.9(2) . . ?
C15 C16 H16 119.6 . . ?
C17 C16 H16 119.6 . . ?
C16 C17 C18 119.9(3) . . ?
C16 C17 H17 120.0 . . ?
C18 C17 H17 120.0 . . ?
C13 C18 C17 118.8(2) . . ?
C13 C18 H18 120.6 . . ?
C17 C18 H18 120.6 . . ?

loop_
_geom_bond_atom_site_label_1
_geom_bond_atom_site_label_2
_geom_bond_distance
_geom_bond_site_symmetry_2
_geom_bond_publ_flag
S1 O3 1.439(2) . ?
S1 O4 1.4436(18) . ?
S1 C13 1.766(2) . ?
S1 C12 1.780(3) . ?
O1 C3 1.374(3) . ?
O1 C2 1.424(3) . ?
O2A C2 1.391(3) . ?
O2A C9 1.442(3) . ?
O2B C2 1.274(10) . ?
O2B C9 1.487(10) . ?
C1 C2 1.494(4) . ?
C1 H1A 0.9600 . ?
C1 H1B 0.9600 . ?
C1 H1C 0.9600 . ?
C2 H2 0.9800 . ?
C3 C8 1.390(4) . ?
C3 C4 1.403(3) . ?
C4 C5 1.384(4) . ?
C4 H4 0.9300 . ?
C5 C6 1.384(4) . ?
C5 H5 0.9300 . ?
C6 C7 1.389(4) . ?
C6 H6 0.9300 . ?
C7 C8 1.395(3) . ?
C7 H7 0.9300 . ?
C8 C9 1.514(3) . ?
C9 C10 1.542(4) . ?
C9 C11 1.545(4) . ?
C10 C12 1.547(4) . ?
C10 H10A 0.9700 . ?
C10 H10B 0.9700 . ?
C11 C12 1.546(3) . ?
C11 H11A 0.9700 . ?
C11 H11B 0.9700 . ?
C12 H12 0.9800 . ?
C13 C18 1.384(4) . ?
C13 C14 1.389(3) . ?
C14 C15 1.383(3) . ?
C14 H14 0.9300 . ?
C15 C16 1.377(4) . ?
C15 H15 0.9300 . ?
C16 C17 1.385(4) . ?
C16 H16 0.9300 . ?
C17 C18 1.391(4) . ?
C17 H17 0.9300 . ?
C18 H18 0.9300 . ?

loop_
_geom_torsion_atom_site_label_1
_geom_torsion_atom_site_label_2
_geom_torsion_atom_site_label_3
_geom_torsion_atom_site_label_4
_geom_torsion
_geom_torsion_site_symmetry_1
_geom_torsion_site_symmetry_2
_geom_torsion_site_symmetry_3
_geom_torsion_site_symmetry_4
_geom_torsion_publ_flag
C9 O2B C2 O1 20.8(17) . . . . ?
C9 O2B C2 C1 -143.5(7) . . . . ?
C9 O2A C2 O1 -69.8(3) . . . . ?
C9 O2A C2 C1 169.8(2) . . . . ?
C3 O1 C2 O2B 6.7(10) . . . . ?
C3 O1 C2 O2A 51.4(3) . . . . ?
C3 O1 C2 C1 172.4(2) . . . . ?
C2 O1 C3 C8 -16.4(3) . . . . ?
C2 O1 C3 C4 164.0(2) . . . . ?
O1 C3 C4 C5 -178.7(2) . . . . ?
C8 C3 C4 C5 1.8(4) . . . . ?
C3 C4 C5 C6 -0.9(4) . . . . ?
C4 C5 C6 C7 -0.1(4) . . . . ?
C5 C6 C7 C8 0.3(4) . . . . ?
O1 C3 C8 C7 178.9(2) . . . . ?
C4 C3 C8 C7 -1.6(4) . . . . ?
O1 C3 C8 C9 -1.3(4) . . . . ?
C4 C3 C8 C9 178.2(2) . . . . ?
C6 C7 C8 C3 0.6(4) . . . . ?
C6 C7 C8 C9 -179.2(2) . . . . ?
C2 O2A C9 C8 48.1(3) . . . . ?
C2 O2A C9 C10 177.8(2) . . . . ?
C2 O2A C9 C11 -87.5(3) . . . . ?
C2 O2B C9 C8 -35.4(13) . . . . ?
C2 O2B C9 C10 124.4(9) . . . . ?
C2 O2B C9 C11 -153.5(12) . . . . ?
C3 C8 C9 O2A -13.9(3) . . . . ?
C7 C8 C9 O2A 165.9(2) . . . . ?
C3 C8 C9 O2B 27.0(7) . . . . ?
C7 C8 C9 O2B -153.2(7) . . . . ?
C3 C8 C9 C10 -134.2(2) . . . . ?
C7 C8 C9 C10 45.6(4) . . . . ?
C3 C8 C9 C11 118.7(3) . . . . ?
C7 C8 C9 C11 -61.6(3) . . . . ?
O2A C9 C10 C12 94.0(2) . . . . ?
O2B C9 C10 C12 58.7(7) . . . . ?
C8 C9 C10 C12 -143.3(2) . . . . ?
C11 C9 C10 C12 -19.85(19) . . . . ?
O2A C9 C11 C12 -85.1(2) . . . . ?
O2B C9 C11 C12 -107.4(6) . . . . ?
C8 C9 C11 C12 144.2(2) . . . . ?
C10 C9 C11 C12 19.86(19) . . . . ?
C9 C11 C12 C10 -19.80(19) . . . . ?
C9 C11 C12 S1 -141.39(18) . . . . ?
C9 C10 C12 C11 19.84(19) . . . . ?
C9 C10 C12 S1 136.78(18) . . . . ?
O3 S1 C12 C11 -58.6(2) . . . . ?
O4 S1 C12 C11 71.0(2) . . . . ?
C13 S1 C12 C11 -172.92(18) . . . . ?
O3 S1 C12 C10 -161.08(19) . . . . ?
O4 S1 C12 C10 -31.4(2) . . . . ?
C13 S1 C12 C10 84.6(2) . . . . ?
O3 S1 C13 C18 146.5(2) . . . . ?
O4 S1 C13 C18 15.6(3) . . . . ?
C12 S1 C13 C18 -100.4(2) . . . . ?
O3 S1 C13 C14 -32.1(2) . . . . ?
O4 S1 C13 C14 -163.00(19) . . . . ?
C12 S1 C13 C14 81.0(2) . . . . ?
C18 C13 C14 C15 -0.4(4) . . . . ?
S1 C13 C14 C15 178.25(19) . . . . ?
C13 C14 C15 C16 0.0(4) . . . . ?
C14 C15 C16 C17 0.0(4) . . . . ?
C15 C16 C17 C18 0.4(5) . . . . ?
C14 C13 C18 C17 0.7(4) . . . . ?
S1 C13 C18 C17 -177.9(2) . . . . ?
C16 C17 C18 C13 -0.7(5) . . . . ?
